data_7022750
loop_
_publ_author_name
'Ribeiro, Marcos A.'
'Lanznaster, Maur\'icio'
'Silva, Marcos M. P.'
'Resende, Jackson A. L. C.'
'Pinheiro, Maur\'icio V B'
'Krambrock, Klaus'
'Stumpf, Humberto O.'
'Pinheiro, Carlos B.'

_publ_section_title
;
 Cobalt lawsone complexes: searching for new valence tautomers.
;
_journal_issue 15
_journal_name_full 'Dalton transactions (Cambridge, England : 2003)'
_journal_page_first 5462
_journal_page_last 5470
_journal_paper_doi 10.1039/c3dt32968b
_journal_volume 42
_journal_year 2013
_chemical_formula_moiety 'C32 H18 Co N2 O6, 3(C4 H8 O)'
_chemical_formula_sum 'C44 H42 Co N2 O9'
_chemical_formula_weight 801.73
_space_group_IT_number 18
_symmetry_cell_setting orthorhombic
_symmetry_space_group_name_Hall 'P 2 2ab'
_symmetry_space_group_name_H-M 'P 21 21 2'
_atom_sites_solution_hydrogens geom
_atom_sites_solution_primary direct
_atom_sites_solution_secondary difmap
_audit_conform_dict_location ftp://ftp.iucr.org/pub/cif_core.dic
_audit_conform_dict_name cif_core.dic
_audit_conform_dict_version 2.4
_audit_creation_date 2012-10-11T13:42:24-00:00
_audit_creation_method 'WinGX routine CIF_UPDATE'
_cell_angle_alpha 90
_cell_angle_beta 90
_cell_angle_gamma 90
_cell_formula_units_Z 2
_cell_length_a 9.1959(5)
_cell_length_b 20.5009(13)
_cell_length_c 9.7022(7)
_cell_measurement_reflns_used 2048
_cell_measurement_temperature 120(2)
_cell_measurement_theta_max 29.4201
_cell_measurement_theta_min 2.9699
_cell_volume 1829.1(2)
_computing_cell_refinement
;
CrysAlisPro, Oxford Diffraction Ltd.,
Version 1.171.33.49a (release 05-10-2009 CrysAlis171 .NET)
(compiled Oct 5 2009,17:28:39)
;
_computing_data_collection
;
CrysAlisPro, Oxford Diffraction Ltd.,
Version 1.171.33.49a (release 05-10-2009 CrysAlis171 .NET)
(compiled Oct 5 2009,17:28:39)
;
_computing_data_reduction
;
CrysAlisPro, Oxford Diffraction Ltd.,
Version 1.171.33.49a (release 05-10-2009 CrysAlis171 .NET)
(compiled Oct 5 2009,17:28:39)
;
_computing_molecular_graphics 'ORTEP-3: Farrugia, L. J. (1997). J. Appl. Cryst. 30, 565.'
_computing_publication_material 'PublCIF (Westrip, 2010)'
_computing_structure_refinement 'SHELXL-97 (Sheldrick, 1997)'
_computing_structure_solution 'SHELXS-97 (Sheldrick, 1990)'
_diffrn_ambient_temperature 119.95(10)
_diffrn_detector_area_resol_mean 10.4186
_diffrn_measured_fraction_theta_full 0.998
_diffrn_measured_fraction_theta_max 0.998
_diffrn_measurement_device_type 'Xcalibur, Atlas, Gemini ultra'
_diffrn_measurement_method 'w scans'
_diffrn_radiation_monochromator graphite
_diffrn_radiation_source 'Enhance (Mo) X-ray Source'
_diffrn_radiation_type 'Mo K\a'
_diffrn_radiation_wavelength 0.7107
_diffrn_reflns_av_R_equivalents 0.0643
_diffrn_reflns_av_sigmaI/netI 0.0952
_diffrn_reflns_limit_h_max 11
_diffrn_reflns_limit_h_min -10
_diffrn_reflns_limit_k_max 24
_diffrn_reflns_limit_k_min -25
_diffrn_reflns_limit_l_max 12
_diffrn_reflns_limit_l_min -11
_diffrn_reflns_number 9171
_diffrn_reflns_theta_full 26.35
_diffrn_reflns_theta_max 26.35
_diffrn_reflns_theta_min 2.98
_exptl_absorpt_coefficient_mu 0.536
_exptl_absorpt_correction_T_max 0.972
_exptl_absorpt_correction_T_min 0.915
_exptl_absorpt_correction_type analytical
_exptl_absorpt_process_details
;
CrysAlisPro, Agilent Technologies,
Version 1.171.35.21 (release 20-01-2012 CrysAlis171 .NET)
(compiled Jan 23 2012,18:06:46)
Analytical numeric absorption correction using a multifaceted crystal
model based on expressions derived by R.C. Clark & J.S. Reid.
(Clark, R. C. & Reid, J. S. (1995). Acta Cryst. A51, 887-897)
;
_exptl_crystal_colour 'dark red'
_exptl_crystal_density_diffrn 1.456
_exptl_crystal_density_method 'not measured'
_exptl_crystal_description parallelepiped
_exptl_crystal_F_000 838
_exptl_crystal_size_max 0.4121
_exptl_crystal_size_mid 0.0603
_exptl_crystal_size_min 0.0565
_refine_diff_density_max 0.749
_refine_diff_density_min -0.427
_refine_diff_density_rms 0.090
_refine_ls_abs_structure_details 'Flack H D (1983), Acta Cryst. A39, 876-881'
_refine_ls_abs_structure_Flack -0.09(5)
_refine_ls_extinction_method none
_refine_ls_goodness_of_fit_ref 1.018
_refine_ls_hydrogen_treatment constr
_refine_ls_matrix_type full
_refine_ls_number_parameters 207
_refine_ls_number_reflns 3709
_refine_ls_number_restraints 13
_refine_ls_restrained_S_all 1.074
_refine_ls_R_factor_all 0.1197
_refine_ls_R_factor_gt 0.0808
_refine_ls_shift/su_max 0.023
_refine_ls_shift/su_mean 0.002
_refine_ls_structure_factor_coef Fsqd
_refine_ls_weighting_details 'calc w=1/[\s^2^(Fo^2^)+(0.0957P)^2^+1.2656P] where P=(Fo^2^+2Fc^2^)/3'
_refine_ls_weighting_scheme calc
_refine_ls_wR_factor_gt 0.1892
_refine_ls_wR_factor_ref 0.2144
_reflns_number_gt 2583
_reflns_number_total 3709
_reflns_threshold_expression >2sigma(I)
_cod_data_source_file c3dt32968b.txt
_cod_data_source_block lau1b_10a120
_cod_original_sg_symbol_Hall P22ab
_cod_database_code 7022750

loop_
_symmetry_equiv_pos_as_xyz
'x, y, z'
'-x, -y, z'
'-x+1/2, y+1/2, -z'
'x+1/2, -y+1/2, -z'

loop_
_atom_site_label
_atom_site_type_symbol
_atom_site_fract_x
_atom_site_fract_y
_atom_site_fract_z
_atom_site_U_iso_or_equiv
_atom_site_adp_type
_atom_site_occupancy
_atom_site_symmetry_multiplicity
_atom_site_calc_flag
_atom_site_refinement_flags
_atom_site_disorder_assembly
_atom_site_disorder_group
Co1 Co 0.0000 0.5000 0.07277(11) 0.0346(3) Uani 1 2 d S . .
O2 O 0.0280(4) 0.4241(2) 0.2008(4) 0.0370(10) Uani 1 1 d . . .
O1 O -0.2199(4) 0.4651(2) 0.1002(4) 0.0359(10) Uani 1 1 d . . .
C1 C -0.2276(6) 0.4189(3) 0.1803(6) 0.0254(12) Uani 1 1 d . . .
C9 C -0.6236(7) 0.3870(4) 0.2239(10) 0.047(2) Uani 1 1 d . . .
H9 H -0.7135 0.4037 0.1912 0.056 Uiso 1 1 calc R . .
O4 O -0.2220(5) 0.2640(3) 0.4449(6) 0.0617(16) Uani 1 1 d . . .
C5 C -0.3638(7) 0.3387(3) 0.3160(7) 0.0306(16) Uani 1 1 d . . .
C2 C -0.0873(6) 0.3941(3) 0.2401(6) 0.0288(13) Uani 1 1 d . . .
N1 N -0.0626(7) 0.5561(3) -0.0968(6) 0.0524(17) Uani 1 1 d D . .
C10 C -0.4937(8) 0.4128(3) 0.1748(7) 0.0401(14) Uani 1 1 d . . .
H10 H -0.4949 0.4464 0.1075 0.048 Uiso 1 1 calc R . .
C7 C -0.4930(9) 0.3123(3) 0.3639(6) 0.0403(14) Uani 1 1 d . . .
H7 H -0.4921 0.2769 0.4272 0.048 Uiso 1 1 calc R . .
C4 C -0.2226(7) 0.3118(3) 0.3700(7) 0.0350(14) Uani 1 1 d . . .
C8 C -0.6229(7) 0.3381(4) 0.3181(9) 0.047(2) Uani 1 1 d . . .
H8 H -0.7122 0.3216 0.3527 0.056 Uiso 1 1 calc R . .
C6 C -0.3652(6) 0.3897(3) 0.2238(8) 0.0272(14) Uani 1 1 d . . .
C3 C -0.0905(7) 0.3414(3) 0.3257(7) 0.0361(15) Uani 1 1 d . . .
H3 H -0.0010 0.3237 0.3572 0.043 Uiso 1 1 calc R . .
C15 C -0.1242(12) 0.6122(4) -0.0981(9) 0.094(3) Uani 1 1 d D . .
H15 H -0.1435 0.6331 -0.0127 0.113 Uiso 1 1 calc RD . .
C13 C -0.1652(16) 0.6447(6) -0.2228(11) 0.112(4) Uani 1 1 d . . .
H13 H -0.2130 0.6856 -0.2164 0.134 Uiso 1 1 calc RD . .
C12 C -0.0723(11) 0.5602(5) -0.3466(8) 0.071(3) Uani 1 1 d . . .
C11 C -0.0360(10) 0.5309(4) -0.2216(8) 0.065(3) Uani 1 1 d . . .
C16 C -0.0350(15) 0.5279(5) -0.4696(9) 0.101(6) Uani 1 1 d . . .
H16 H -0.0614 0.5470 -0.5552 0.121 Uiso 1 1 calc R . .
C17 C -0.1412(14) 0.6216(6) -0.3387(11) 0.094(3) Uani 1 1 d U . .
H17 H -0.1683 0.6446 -0.4197 0.113 Uiso 1 1 calc R . .
O23 O 0.0000 0.0000 0.219(3) 0.270(8) Uani 1 2 d SD . .
C24 C -0.129(2) -0.009(2) 0.299(2) 0.270(8) Uani 1 1 d D . .
H24A H -0.1846 -0.0471 0.2675 0.324 Uiso 1 1 calc R . .
H24B H -0.1915 0.0304 0.2955 0.324 Uiso 1 1 calc R . .
C25 C -0.0706(19) -0.0191(14) 0.439(2) 0.270(8) Uani 1 1 d D . .
H25A H -0.0527 -0.0660 0.4569 0.324 Uiso 1 1 calc R . .
H25B H -0.1385 -0.0021 0.5099 0.324 Uiso 1 1 calc R . .
O18 O -0.2388(15) 0.8524(5) 0.1970(12) 0.250(8) Uiso 1 1 d G . .
C22A C -0.3133(11) 0.8283(8) 0.0798(14) 0.26(3) Uiso 0.49(3) 1 d PG A 1
H22A H -0.3135 0.8613 0.0054 0.315 Uiso 0.49(3) 1 calc PR A 1
H22B H -0.4152 0.8176 0.1035 0.315 Uiso 0.49(3) 1 calc PR A 1
C19A C -0.234(2) 0.7685(5) 0.0345(11) 0.100(9) Uiso 0.49(3) 1 d PG A 1
H19A H -0.2347 0.7644 -0.0672 0.121 Uiso 0.49(3) 1 calc PRD A 1
H19B H -0.2775 0.7288 0.0754 0.121 Uiso 0.49(3) 1 calc PR A 1
C20A C -0.0804(16) 0.7797(6) 0.0884(16) 0.083(7) Uiso 0.49(3) 1 d PG A 1
H20A H -0.0294 0.7380 0.1055 0.099 Uiso 0.49(3) 1 calc PR A 1
H20B H -0.0223 0.8066 0.0239 0.099 Uiso 0.49(3) 1 calc PR A 1
C21A C -0.1098(13) 0.8146(7) 0.2171(13) 0.122(12) Uiso 0.49(3) 1 d PG A 1
H21A H -0.1238 0.7832 0.2935 0.146 Uiso 0.49(3) 1 calc PR A 1
H21B H -0.0270 0.8435 0.2404 0.146 Uiso 0.49(3) 1 calc PR A 1
C22B C -0.3008(11) 0.8032(7) 0.1064(13) 0.076(7) Uiso 0.51(3) 1 d PG A 2
H22C H -0.3480 0.8237 0.0256 0.091 Uiso 0.51(3) 1 calc PR A 2
H22D H -0.3736 0.7764 0.1560 0.091 Uiso 0.51(3) 1 calc PR A 2
C19B C -0.174(2) 0.7625(4) 0.0630(12) 0.058(5) Uiso 0.51(3) 1 d PG A 2
H19C H -0.1661 0.7608 -0.0386 0.070 Uiso 0.51(3) 1 calc PR A 2
H19D H -0.1825 0.7175 0.0993 0.070 Uiso 0.51(3) 1 calc PRD A 2
C20B C -0.0450(12) 0.7980(8) 0.1265(17) 0.153(13) Uiso 0.51(3) 1 d PG A 2
H20C H 0.0369 0.7679 0.1446 0.184 Uiso 0.51(3) 1 calc PR A 2
H20D H -0.0111 0.8341 0.0669 0.184 Uiso 0.51(3) 1 calc PR A 2
C21B C -0.1086(16) 0.8224(7) 0.2548(13) 0.155(16) Uiso 0.51(3) 1 d PG A 2
H21C H -0.1321 0.7867 0.3198 0.187 Uiso 0.51(3) 1 calc PR A 2
H21D H -0.0450 0.8548 0.3008 0.187 Uiso 0.51(3) 1 calc PR A 2

loop_
_atom_site_aniso_label
_atom_site_aniso_U_11
_atom_site_aniso_U_22
_atom_site_aniso_U_33
_atom_site_aniso_U_23
_atom_site_aniso_U_13
_atom_site_aniso_U_12
Co1 0.0341(6) 0.0417(6) 0.0281(6) 0.000 0.000 -0.0122(7)
O2 0.024(2) 0.050(2) 0.037(2) 0.002(2) -0.0045(18) -0.008(2)
O1 0.031(2) 0.037(2) 0.040(3) 0.011(2) -0.0098(18) -0.0103(19)
C1 0.025(3) 0.026(3) 0.025(3) 0.002(2) -0.005(2) -0.002(2)
C9 0.022(4) 0.039(4) 0.079(6) -0.001(5) 0.001(4) 0.005(3)
O4 0.053(3) 0.063(3) 0.069(4) 0.046(3) -0.016(3) -0.011(3)
C5 0.029(3) 0.038(4) 0.024(4) -0.006(3) 0.003(3) -0.004(3)
C2 0.020(3) 0.039(3) 0.027(3) -0.004(3) -0.003(2) 0.002(3)
N1 0.067(4) 0.059(4) 0.031(4) 0.019(3) 0.002(3) -0.015(3)
C10 0.028(3) 0.031(3) 0.061(4) 0.006(3) -0.014(4) -0.005(4)
C7 0.035(3) 0.045(3) 0.041(3) 0.003(3) 0.004(4) -0.005(4)
C4 0.036(4) 0.032(3) 0.037(4) 0.005(3) -0.007(3) -0.009(3)
C8 0.030(4) 0.040(5) 0.071(7) -0.004(4) 0.014(4) -0.016(3)
C6 0.024(3) 0.026(3) 0.032(4) -0.006(3) -0.004(3) 0.000(2)
C3 0.027(3) 0.038(4) 0.043(4) 0.008(3) -0.013(3) 0.000(3)
C15 0.130(7) 0.112(6) 0.041(4) 0.046(4) -0.008(4) -0.024(5)
C13 0.165(13) 0.110(9) 0.061(7) 0.054(7) -0.008(8) 0.000(8)
C12 0.101(7) 0.089(7) 0.024(4) 0.015(4) -0.010(4) -0.050(5)
C11 0.086(7) 0.081(5) 0.029(4) 0.012(3) -0.004(4) -0.055(5)
C16 0.129(14) 0.134(10) 0.039(4) 0.024(5) -0.019(5) -0.083(11)
C17 0.130(7) 0.112(6) 0.041(4) 0.046(4) -0.008(4) -0.024(5)
O23 0.220(17) 0.398(18) 0.194(13) 0.000 0.000 0.05(2)
C24 0.220(17) 0.398(18) 0.194(13) 0.000 0.000 0.05(2)
C25 0.220(17) 0.398(18) 0.194(13) 0.000 0.000 0.05(2)

loop_
_atom_type_symbol
_atom_type_description
_atom_type_scat_dispersion_real
_atom_type_scat_dispersion_imag
_atom_type_scat_source
C C 0.0033 0.0016 'International Tables Vol C Tables 4.2.6.8 and 6.1.1.4'
H H 0 0 'International Tables Vol C Tables 4.2.6.8 and 6.1.1.4'
N N 0.0061 0.0033 'International Tables Vol C Tables 4.2.6.8 and 6.1.1.4'
O O 0.0106 0.006 'International Tables Vol C Tables 4.2.6.8 and 6.1.1.4'
Co Co 0.3494 0.9721 'International Tables Vol C Tables 4.2.6.8 and 6.1.1.4'

loop_
_geom_angle_atom_site_label_1
_geom_angle_atom_site_label_2
_geom_angle_atom_site_label_3
_geom_angle
_geom_angle_site_symmetry_1
_geom_angle_site_symmetry_3
O2 Co1 O2 103.5(3) . 2_565
O2 Co1 N1 161.8(2) . .
O2 Co1 N1 91.5(2) 2_565 .
O2 Co1 N1 91.5(2) . 2_565
O2 Co1 N1 161.8(2) 2_565 2_565
N1 Co1 N1 76.0(4) . 2_565
O2 Co1 O1 93.47(16) . 2_565
O2 Co1 O1 77.72(15) 2_565 2_565
N1 Co1 O1 99.9(2) . 2_565
N1 Co1 O1 91.23(19) 2_565 2_565
O2 Co1 O1 77.72(15) . .
O2 Co1 O1 93.47(16) 2_565 .
N1 Co1 O1 91.23(19) . .
N1 Co1 O1 99.9(2) 2_565 .
O1 Co1 O1 165.9(2) 2_565 .
C2 O2 Co1 116.7(4) . .
C1 O1 Co1 112.8(3) . .
O1 C1 C6 123.3(5) . .
O1 C1 C2 117.1(5) . .
C6 C1 C2 119.5(5) . .
C8 C9 C10 120.6(7) . .
C8 C9 H9 119.7 . .
C10 C9 H9 119.7 . .
C6 C5 C7 120.4(6) . .
C6 C5 C4 120.9(5) . .
C7 C5 C4 118.7(6) . .
O2 C2 C3 125.4(5) . .
O2 C2 C1 115.6(5) . .
C3 C2 C1 119.0(5) . .
C15 N1 C11 114.7(7) . .
C15 N1 Co1 128.6(6) . .
C11 N1 Co1 116.7(5) . .
C6 C10 C9 119.6(5) . .
C6 C10 H10 120.2 . .
C9 C10 H10 120.2 . .
C8 C7 C5 119.0(5) . .
C8 C7 H7 120.5 . .
C5 C7 H7 120.5 . .
O4 C4 C3 121.2(6) . .
O4 C4 C5 120.4(6) . .
C3 C4 C5 118.3(5) . .
C9 C8 C7 120.3(6) . .
C9 C8 H8 119.9 . .
C7 C8 H8 119.9 . .
C10 C6 C5 120.0(6) . .
C10 C6 C1 120.6(6) . .
C5 C6 C1 119.4(5) . .
C2 C3 C4 122.7(6) . .
C2 C3 H3 118.6 . .
C4 C3 H3 118.6 . .
N1 C15 C13 122.8(9) . .
N1 C15 H15 118.6 . .
C13 C15 H15 118.6 . .
C17 C13 C15 122.9(12) . .
C17 C13 H13 118.6 . .
C15 C13 H13 118.6 . .
C11 C12 C16 118.4(9) . .
C11 C12 C17 116.4(8) . .
C16 C12 C17 125.2(9) . .
N1 C11 C12 125.2(9) . .
N1 C11 C11 115.2(5) . 2_565
C12 C11 C11 119.5(6) . 2_565
O2 Co1 O2 103.5(3) . 2_565
O2 Co1 N1 161.8(2) . .
O2 Co1 N1 91.5(2) 2_565 .
O2 Co1 N1 91.5(2) . 2_565
O2 Co1 N1 161.8(2) 2_565 2_565
N1 Co1 N1 76.0(4) . 2_565
O2 Co1 O1 93.47(16) . 2_565
O2 Co1 O1 77.72(15) 2_565 2_565
N1 Co1 O1 99.9(2) . 2_565
N1 Co1 O1 91.23(19) 2_565 2_565
O2 Co1 O1 77.72(15) . .
O2 Co1 O1 93.47(16) 2_565 .
N1 Co1 O1 91.23(19) . .
N1 Co1 O1 99.9(2) 2_565 .
O1 Co1 O1 165.9(2) 2_565 .
C2 O2 Co1 116.7(4) . .
C1 O1 Co1 112.8(3) . .
O1 C1 C6 123.3(5) . .
O1 C1 C2 117.1(5) . .
C6 C1 C2 119.5(5) . .
C8 C9 C10 120.6(7) . .
C8 C9 H9 119.7 . .
C10 C9 H9 119.7 . .
C6 C5 C7 120.4(6) . .
C6 C5 C4 120.9(5) . .
C7 C5 C4 118.7(6) . .
O2 C2 C3 125.4(5) . .
O2 C2 C1 115.6(5) . .
C3 C2 C1 119.0(5) . .
C15 N1 C11 114.7(7) . .
C15 N1 Co1 128.6(6) . .
C11 N1 Co1 116.7(5) . .
C6 C10 C9 119.6(5) . .
C6 C10 H10 120.2 . .
C9 C10 H10 120.2 . .
C16 C16 C12 122.0(6) 2_565 .
C16 C16 H16 119.0 2_565 .
C12 C16 H16 119.0 . .
C13 C17 C12 118.0(9) . .
C13 C17 H17 121.0 . .
C12 C17 H17 121.0 . .
C24 O23 C24 114(3) 2 .
O23 C24 C25 103(2) . .
O23 C24 H24A 111.2 . .
C25 C24 H24A 111.2 . .
O23 C24 H24B 111.2 . .
C25 C24 H24B 111.2 . .
H24A C24 H24B 109.1 . .
C24 C25 C25 103.6(15) . 2
C24 C25 H25A 111.0 . .
C25 C25 H25A 111.0 2 .
C24 C25 H25B 111.0 . .
C25 C25 H25B 111.0 2 .
H25A C25 H25B 109.0 . .
C22A O18 C21A 108.8 . .
C22A O18 C22B 23.6 . .
C21A O18 C22B 91.9 . .
C22A O18 C21B 124.0 . .
C21A O18 C21B 15.9 . .
C22B O18 C21B 105.2 . .
O18 C22A C19A 106.7 . .
O18 C22A H22A 110.4 . .
C19A C22A H22A 110.4 . .
O18 C22A H22B 110.4 . .
C19A C22A H22B 110.4 . .
H22A C22A H22B 108.6 . .
C22A C19A C20A 103.2 . .
C22A C19A H19A 111.1 . .
C20A C19A H19A 111.1 . .
C22A C19A H19B 111.1 . .
C20A C19A H19B 111.1 . .
H19A C19A H19B 109.1 . .
C21A C20A C19A 101.3 . .
C21A C20A H20A 111.5 . .
C19A C20A H20A 111.5 . .
C21A C20A H20B 111.5 . .
C19A C20A H20B 111.5 . .
H20A C20A H20B 109.3 . .
O18 C21A C20A 107.5 . .
O18 C21A H21A 110.2 . .
C20A C21A H21A 110.2 . .
O18 C21A H21B 110.2 . .
C20A C21A H21B 110.2 . .
H21A C21A H21B 108.5 . .
O18 C22B C19B 104.6 . .
O18 C22B H22C 110.8 . .
C19B C22B H22C 110.8 . .
O18 C22B H22D 110.8 . .
C19B C22B H22D 110.8 . .
H22C C22B H22D 108.9 . .
C22B C19B C20B 103.2 . .
C22B C19B H19C 111.1 . .
C20B C19B H19C 111.1 . .
C22B C19B H19D 111.1 . .
C20B C19B H19D 111.1 . .
H19C C19B H19D 109.1 . .
C21B C20B C19B 101.3 . .
C21B C20B H20C 111.5 . .
C19B C20B H20C 111.5 . .
C21B C20B H20D 111.5 . .
C19B C20B H20D 111.5 . .
H20C C20B H20D 109.3 . .
O18 C21B C20B 98.3 . .
O18 C21B H21C 112.1 . .
C20B C21B H21C 112.1 . .
O18 C21B H21D 112.1 . .
C20B C21B H21D 112.1 . .
H21C C21B H21D 109.7 . .

loop_
_geom_bond_atom_site_label_1
_geom_bond_atom_site_label_2
_geom_bond_distance
_geom_bond_site_symmetry_2
Co1 O2 2.007(4) .
Co1 O2 2.008(4) 2_565
Co1 N1 2.088(6) .
Co1 N1 2.088(6) 2_565
Co1 O1 2.162(4) 2_565
Co1 O1 2.162(4) .
O2 C2 1.284(7) .
O1 C1 1.227(7) .
C1 C6 1.461(8) .
C1 C2 1.504(8) .
C9 C8 1.356(12) .
C9 C10 1.390(10) .
C9 H9 0.9500 .
O4 C4 1.221(7) .
C5 C6 1.377(10) .
C5 C7 1.386(10) .
C5 C4 1.504(9) .
C2 C3 1.363(9) .
N1 C15 1.283(8) .
N1 C11 1.339(10) .
C10 C6 1.359(9) .
C10 H10 0.9500 .
C7 C8 1.381(11) .
C7 H7 0.9500 .
C4 C3 1.424(9) .
C8 H8 0.9500 .
C3 H3 0.9500 .
C15 C13 1.431(13) .
C15 H15 0.9500 .
C13 C17 1.240(15) .
C13 H13 0.9500 .
C12 C11 1.394(11) .
C12 C16 1.407(13) .
C12 C17 1.412(16) .
C11 C11 1.430(19) 2_565
C16 C16 1.31(2) 2_565
C16 H16 0.9500 .
C17 H17 0.9500 .
O23 C24 1.425(7) 2
O23 C24 1.425(7) .
C24 C25 1.473(18) .
C24 H24A 0.9900 .
C24 H24B 0.9900 .
C25 C25 1.52(2) 2
C25 H25A 0.9900 .
C25 H25B 0.9900 .
O18 C22A 1.4162 .
O18 C21A 1.4301 .
O18 C22B 1.4544 .
O18 C21B 1.4580 .
C22A C19A 1.4918 .
C22A H22A 0.9900 .
C22A H22B 0.9900 .
C19A C20A 1.5240 .
C19A H19A 0.9900 .
C19A H19B 0.9900 .
C20A C21A 1.4640 .
C20A H20A 0.9900 .
C20A H20B 0.9900 .
C21A H21A 0.9900 .
C21A H21B 0.9900 .
C22B C19B 1.4917 .
C22B H22C 0.9900 .
C22B H22D 0.9900 .
C19B C20B 1.5239 .
C19B H19C 0.9900 .
C19B H19D 0.9900 .
C20B C21B 1.4639 .
C20B H20C 0.9900 .
C20B H20D 0.9900 .
C21B H21C 0.9900 .
C21B H21D 0.9900 .
